data_4071169
loop_
_publ_author_name
'Kavara, Ajdin'
'Cousineau, Kandarpa D.'
'Rohr, Ahleah D.'
'Kampf, Jeff W.'
'Banaszak Holl, Mark M.'

_publ_section_title
;
 A Stannylene/Aryl Iodide Reagent for Allylic CH Activation and Double
 Bond Addition Chemistry
;
_journal_issue 6
_journal_name_full Organometallics
_journal_page_first 1041
_journal_paper_doi 10.1021/om8000108
_journal_volume 27
_journal_year 2008
_chemical_formula_moiety 'C28 H57 I Si4 Sn'
_chemical_formula_sum 'C28 H57 I Si4 Sn'
_chemical_formula_weight 751.69
_chemical_name_systematic
;
 ?
;
_space_group_IT_number 14
_symmetry_cell_setting monoclinic
_symmetry_space_group_name_Hall '-P 2yn'
_symmetry_space_group_name_H-M 'P 1 21/n 1'
_atom_sites_solution_hydrogens geom
_atom_sites_solution_primary direct
_atom_sites_solution_secondary difmap
_audit_creation_method SHELXL-97
_cell_angle_alpha 90.00
_cell_angle_beta 106.195(3)
_cell_angle_gamma 90.00
_cell_formula_units_Z 4
_cell_length_a 20.028(3)
_cell_length_b 8.9373(12)
_cell_length_c 20.512(3)
_cell_measurement_reflns_used 6175
_cell_measurement_temperature 85(2)
_cell_measurement_theta_max 23.24
_cell_measurement_theta_min 2.50
_cell_volume 3525.9(9)
_computing_cell_refinement 'Bruker SAINT'
_computing_data_collection 'Bruker SMART-APEX'
_computing_data_reduction 'Bruker SAINT'
_computing_molecular_graphics 'Bruker SHELXTL'
_computing_publication_material 'Bruker SHELXTL'
_computing_structure_refinement 'Bruker SHELXTL'
_computing_structure_solution 'Bruker SHELXTL'
_diffrn_ambient_temperature 85(2)
_diffrn_measured_fraction_theta_full 0.998
_diffrn_measured_fraction_theta_max 0.998
_diffrn_measurement_device_type 'CCD area detector'
_diffrn_measurement_method 'phi and omega scans'
_diffrn_radiation_monochromator graphite
_diffrn_radiation_source 'fine-focus sealed tube'
_diffrn_radiation_type MoK\a
_diffrn_radiation_wavelength 0.71073
_diffrn_reflns_av_R_equivalents 0.1316
_diffrn_reflns_av_sigmaI/netI 0.0617
_diffrn_reflns_limit_h_max 22
_diffrn_reflns_limit_h_min -22
_diffrn_reflns_limit_k_max 9
_diffrn_reflns_limit_k_min -9
_diffrn_reflns_limit_l_max 22
_diffrn_reflns_limit_l_min -22
_diffrn_reflns_number 54809
_diffrn_reflns_theta_full 23.40
_diffrn_reflns_theta_max 23.40
_diffrn_reflns_theta_min 1.26
_exptl_absorpt_coefficient_mu 1.751
_exptl_absorpt_correction_T_max 0.9827
_exptl_absorpt_correction_T_min 0.6888
_exptl_absorpt_correction_type multi-scan
_exptl_absorpt_process_details
;
  Blessing, R. Acta Cryst. (1995) A51 33-38.
  Sheldrick, G.  SADABS (Version 2.10) Bruker/Siemens area
  detector absorption and other corrections, University of
  Gottingen, Germany 2003.
;
_exptl_crystal_colour colorless
_exptl_crystal_density_diffrn 1.416
_exptl_crystal_density_method 'not measured'
_exptl_crystal_description needle
_exptl_crystal_F_000 1536
_exptl_crystal_size_max 0.23
_exptl_crystal_size_mid 0.03
_exptl_crystal_size_min 0.01
_refine_diff_density_max 0.938
_refine_diff_density_min -0.849
_refine_diff_density_rms 0.159
_refine_ls_extinction_method none
_refine_ls_goodness_of_fit_ref 1.197
_refine_ls_hydrogen_treatment constr
_refine_ls_matrix_type full
_refine_ls_number_parameters 320
_refine_ls_number_reflns 5130
_refine_ls_number_restraints 0
_refine_ls_restrained_S_all 1.197
_refine_ls_R_factor_all 0.0768
_refine_ls_R_factor_gt 0.0547
_refine_ls_shift/su_max 0.001
_refine_ls_shift/su_mean 0.000
_refine_ls_structure_factor_coef Fsqd
_refine_ls_weighting_details 'calc w=1/[\s^2^(Fo^2^)+(0.0445P)^2^+33.0939P] where P=(Fo^2^+2Fc^2^)/3'
_refine_ls_weighting_scheme calc
_refine_ls_wR_factor_gt 0.1282
_refine_ls_wR_factor_ref 0.1417
_reflns_number_gt 4066
_reflns_number_total 5130
_reflns_threshold_expression >2sigma(I)
_cod_data_source_file om8000108_10.cif
_cod_data_source_block ak87
_cod_depositor_comments
;
The following automatic conversions were performed:

'_symmetry_cell_setting' value 'Monoclinic' changed to 'monoclinic'
according to /home/saulius/struct/CIF-dictionaries/cif_core.dic
dictionary named 'cif_core.dic' version 2.4.1 from 2010-06-29.

Automatic conversion script
Id: cif_fix_values 1715 2011-07-08 13:25:40Z adriana 
;
_cod_original_cell_volume 3525.9(8)
_cod_original_sg_symbol_H-M P2(1)/n
_cod_database_code 4071169

loop_
_symmetry_equiv_pos_as_xyz
'x, y, z'
'-x+1/2, y+1/2, -z+1/2'
'-x, -y, -z'
'x-1/2, -y-1/2, z-1/2'

loop_
_atom_site_label
_atom_site_type_symbol
_atom_site_fract_x
_atom_site_fract_y
_atom_site_fract_z
_atom_site_U_iso_or_equiv
_atom_site_adp_type
_atom_site_occupancy
_atom_site_symmetry_multiplicity
_atom_site_calc_flag
_atom_site_refinement_flags
I1 I 0.62242(3) -0.15571(7) 0.78355(4) 0.0242(2) Uani 1 1 d .
Sn1 Sn 0.55455(3) 0.11507(7) 0.77283(3) 0.01514(19) Uani 1 1 d .
Si1 Si 0.55304(15) 0.3276(3) 0.91257(14) 0.0228(6) Uani 1 1 d .
Si2 Si 0.69611(14) 0.1976(3) 0.90816(14) 0.0203(6) Uani 1 1 d .
Si3 Si 0.61402(15) 0.1593(3) 0.63220(14) 0.0205(6) Uani 1 1 d .
Si4 Si 0.49658(14) 0.3760(3) 0.64657(13) 0.0189(6) Uani 1 1 d .
C1 C 0.4520(5) 0.0180(11) 0.7617(5) 0.024(2) Uani 1 1 d .
H1A H 0.4187 0.1032 0.7572 0.029 Uiso 1 1 calc R
C2 C 0.4294(5) -0.0704(12) 0.6965(6) 0.030(3) Uani 1 1 d .
H2A H 0.4526 -0.1692 0.7043 0.036 Uiso 1 1 calc R
H2B H 0.4464 -0.0179 0.6617 0.036 Uiso 1 1 calc R
C3 C 0.3511(6) -0.0963(15) 0.6674(6) 0.041(3) Uani 1 1 d .
H3A H 0.3347 -0.1574 0.7001 0.049 Uiso 1 1 calc R
H3B H 0.3273 0.0017 0.6634 0.049 Uiso 1 1 calc R
C4 C 0.3304(6) -0.1702(14) 0.6013(6) 0.046(3) Uani 1 1 d .
H4A H 0.3544 -0.2680 0.6049 0.055 Uiso 1 1 calc R
H4B H 0.3458 -0.1085 0.5682 0.055 Uiso 1 1 calc R
C5 C 0.2513(6) -0.1959(14) 0.5745(6) 0.045(3) Uani 1 1 d .
H5A H 0.2365 -0.2670 0.6041 0.067 Uiso 1 1 calc R
H5B H 0.2402 -0.2365 0.5283 0.067 Uiso 1 1 calc R
H5C H 0.2269 -0.1007 0.5740 0.067 Uiso 1 1 calc R
C6 C 0.4515(5) -0.0678(12) 0.8269(5) 0.030(3) Uani 1 1 d .
H6A H 0.4831 -0.1547 0.8319 0.036 Uiso 1 1 calc R
H6B H 0.4701 -0.0014 0.8664 0.036 Uiso 1 1 calc R
C7 C 0.3804(6) -0.1234(11) 0.8288(5) 0.029(3) Uani 1 1 d .
C8 C 0.3293(6) -0.0277(14) 0.8307(6) 0.039(3) Uani 1 1 d .
H8A H 0.3386 0.0767 0.8327 0.047 Uiso 1 1 calc R
C9 C 0.2640(7) -0.0761(15) 0.8300(7) 0.051(4) Uani 1 1 d .
H9A H 0.2285 -0.0058 0.8303 0.061 Uiso 1 1 calc R
C10 C 0.2507(7) -0.2241(15) 0.8289(8) 0.058(4) Uani 1 1 d .
H10A H 0.2063 -0.2593 0.8301 0.070 Uiso 1 1 calc R
C11 C 0.3017(8) -0.3223(14) 0.8259(8) 0.059(4) Uani 1 1 d .
H11A H 0.2922 -0.4266 0.8226 0.071 Uiso 1 1 calc R
C12 C 0.3680(6) -0.2704(14) 0.8277(7) 0.045(3) Uani 1 1 d .
H12A H 0.4042 -0.3395 0.8281 0.054 Uiso 1 1 calc R
C13 C 0.6079(5) 0.2671(10) 0.8550(5) 0.017(2) Uani 1 1 d .
C14 C 0.6158(5) 0.4055(10) 0.8105(4) 0.018(2) Uani 1 1 d .
H14A H 0.5725 0.4653 0.8003 0.021 Uiso 1 1 calc R
H14B H 0.6541 0.4694 0.8371 0.021 Uiso 1 1 calc R
C15 C 0.6308(5) 0.3625(10) 0.7424(4) 0.015(2) Uani 1 1 d .
H15A H 0.6762 0.3104 0.7528 0.018 Uiso 1 1 calc R
H15B H 0.6351 0.4556 0.7176 0.018 Uiso 1 1 calc R
C16 C 0.5746(5) 0.2605(10) 0.6945(5) 0.016(2) Uani 1 1 d .
C17 C 0.4565(5) 0.3384(12) 0.8713(5) 0.032(3) Uani 1 1 d .
H17A H 0.4336 0.3828 0.9031 0.048 Uiso 1 1 calc R
H17B H 0.4381 0.2375 0.8589 0.048 Uiso 1 1 calc R
H17C H 0.4476 0.4005 0.8304 0.048 Uiso 1 1 calc R
C18 C 0.5616(6) 0.2017(14) 0.9875(5) 0.035(3) Uani 1 1 d .
H18A H 0.6093 0.2063 1.0171 0.052 Uiso 1 1 calc R
H18B H 0.5507 0.0986 0.9717 0.052 Uiso 1 1 calc R
H18C H 0.5293 0.2342 1.0128 0.052 Uiso 1 1 calc R
C19 C 0.5766(6) 0.5216(12) 0.9435(6) 0.034(3) Uani 1 1 d .
H19A H 0.5478 0.5525 0.9726 0.051 Uiso 1 1 calc R
H19B H 0.5688 0.5897 0.9046 0.051 Uiso 1 1 calc R
H19C H 0.6258 0.5248 0.9694 0.051 Uiso 1 1 calc R
C20 C 0.6904(6) 0.0184(12) 0.9542(5) 0.031(3) Uani 1 1 d .
H20A H 0.7283 -0.0485 0.9514 0.047 Uiso 1 1 calc R
H20B H 0.6457 -0.0301 0.9334 0.047 Uiso 1 1 calc R
H20C H 0.6943 0.0402 1.0020 0.047 Uiso 1 1 calc R
C21 C 0.7359(6) 0.3384(12) 0.9739(5) 0.030(3) Uani 1 1 d .
H21A H 0.7838 0.3092 0.9969 0.045 Uiso 1 1 calc R
H21B H 0.7090 0.3441 1.0071 0.045 Uiso 1 1 calc R
H21C H 0.7358 0.4364 0.9524 0.045 Uiso 1 1 calc R
C22 C 0.7618(5) 0.1710(11) 0.8600(5) 0.025(2) Uani 1 1 d .
H22A H 0.7693 0.2662 0.8393 0.037 Uiso 1 1 calc R
H22B H 0.7449 0.0960 0.8244 0.037 Uiso 1 1 calc R
H22C H 0.8058 0.1370 0.8910 0.037 Uiso 1 1 calc R
C23 C 0.7048(5) 0.0974(12) 0.6726(5) 0.028(2) Uani 1 1 d .
H23A H 0.7057 0.0330 0.7116 0.043 Uiso 1 1 calc R
H23B H 0.7343 0.1851 0.6881 0.043 Uiso 1 1 calc R
H23C H 0.7221 0.0415 0.6396 0.043 Uiso 1 1 calc R
C24 C 0.6219(6) 0.2855(12) 0.5619(5) 0.030(3) Uani 1 1 d .
H24A H 0.6474 0.2338 0.5341 0.044 Uiso 1 1 calc R
H24B H 0.6471 0.3765 0.5812 0.044 Uiso 1 1 calc R
H24C H 0.5754 0.3124 0.5336 0.044 Uiso 1 1 calc R
C25 C 0.5641(6) -0.0082(11) 0.5925(5) 0.026(2) Uani 1 1 d .
H25A H 0.5835 -0.0468 0.5569 0.039 Uiso 1 1 calc R
H25B H 0.5153 0.0192 0.5726 0.039 Uiso 1 1 calc R
H25C H 0.5672 -0.0856 0.6271 0.039 Uiso 1 1 calc R
C26 C 0.4380(6) 0.2769(13) 0.5719(5) 0.037(3) Uani 1 1 d .
H26A H 0.3951 0.3345 0.5546 0.056 Uiso 1 1 calc R
H26B H 0.4267 0.1773 0.5859 0.056 Uiso 1 1 calc R
H26C H 0.4615 0.2668 0.5362 0.056 Uiso 1 1 calc R
C27 C 0.5258(5) 0.5570(11) 0.6172(5) 0.026(2) Uani 1 1 d .
H27A H 0.5599 0.5365 0.5920 0.039 Uiso 1 1 calc R
H27B H 0.5472 0.6199 0.6566 0.039 Uiso 1 1 calc R
H27C H 0.4857 0.6091 0.5875 0.039 Uiso 1 1 calc R
C28 C 0.4366(6) 0.4353(13) 0.6980(6) 0.035(3) Uani 1 1 d .
H28A H 0.4002 0.5005 0.6705 0.052 Uiso 1 1 calc R
H28B H 0.4631 0.4897 0.7385 0.052 Uiso 1 1 calc R
H28C H 0.4152 0.3466 0.7119 0.052 Uiso 1 1 calc R

loop_
_atom_site_aniso_label
_atom_site_aniso_U_11
_atom_site_aniso_U_22
_atom_site_aniso_U_33
_atom_site_aniso_U_23
_atom_site_aniso_U_13
_atom_site_aniso_U_12
I1 0.0241(4) 0.0107(3) 0.0376(4) -0.0005(3) 0.0085(3) 0.0027(3)
Sn1 0.0170(4) 0.0097(3) 0.0201(4) 0.0003(3) 0.0074(3) 0.0000(3)
Si1 0.0271(16) 0.0219(15) 0.0208(15) -0.0021(12) 0.0091(13) 0.0030(12)
Si2 0.0236(15) 0.0170(15) 0.0200(15) 0.0027(11) 0.0060(12) 0.0050(12)
Si3 0.0262(16) 0.0178(15) 0.0201(14) -0.0043(12) 0.0107(12) -0.0020(12)
Si4 0.0208(15) 0.0158(14) 0.0194(14) 0.0013(11) 0.0047(12) 0.0003(12)
C1 0.024(6) 0.017(5) 0.034(6) 0.002(5) 0.013(5) -0.003(4)
C2 0.022(6) 0.021(6) 0.043(7) 0.001(5) 0.004(5) 0.000(5)
C3 0.033(7) 0.050(8) 0.033(7) -0.002(6) -0.003(5) -0.009(6)
C4 0.045(8) 0.035(7) 0.053(8) -0.015(6) 0.005(7) 0.006(6)
C5 0.042(8) 0.046(8) 0.036(7) -0.006(6) -0.005(6) -0.012(6)
C6 0.029(6) 0.028(6) 0.032(6) 0.013(5) 0.007(5) 0.003(5)
C7 0.033(6) 0.016(6) 0.035(6) 0.005(5) 0.004(5) -0.003(5)
C8 0.036(7) 0.036(7) 0.048(8) -0.011(6) 0.016(6) -0.004(6)
C9 0.035(7) 0.045(8) 0.077(10) 0.004(7) 0.021(7) -0.015(6)
C10 0.037(8) 0.043(9) 0.096(12) -0.006(8) 0.021(8) -0.009(7)
C11 0.064(10) 0.019(7) 0.091(11) -0.005(7) 0.018(9) -0.014(7)
C12 0.037(8) 0.034(7) 0.062(9) -0.006(6) 0.009(7) 0.003(6)
C13 0.025(6) 0.011(5) 0.019(5) 0.007(4) 0.011(4) 0.000(4)
C14 0.022(5) 0.015(5) 0.013(5) 0.002(4) 0.002(4) 0.006(4)
C15 0.021(5) 0.013(5) 0.011(5) -0.005(4) 0.006(4) 0.000(4)
C16 0.015(5) 0.007(5) 0.024(5) -0.006(4) 0.002(4) -0.005(4)
C17 0.032(6) 0.033(7) 0.031(6) 0.002(5) 0.010(5) 0.009(5)
C18 0.031(7) 0.053(8) 0.019(6) 0.004(5) 0.006(5) 0.005(6)
C19 0.045(7) 0.025(6) 0.036(7) -0.009(5) 0.018(6) -0.007(5)
C20 0.035(7) 0.027(6) 0.031(6) 0.011(5) 0.009(5) 0.015(5)
C21 0.031(6) 0.028(6) 0.029(6) 0.002(5) 0.004(5) 0.004(5)
C22 0.018(5) 0.023(6) 0.031(6) 0.006(5) 0.004(5) 0.005(4)
C23 0.031(6) 0.026(6) 0.035(6) -0.010(5) 0.019(5) -0.002(5)
C24 0.047(7) 0.028(6) 0.022(6) -0.004(5) 0.024(5) -0.007(5)
C25 0.038(6) 0.019(5) 0.024(6) 0.000(4) 0.013(5) -0.003(5)
C26 0.032(7) 0.036(7) 0.031(7) 0.001(5) -0.010(5) -0.012(5)
C27 0.027(6) 0.019(6) 0.031(6) 0.002(5) 0.005(5) 0.004(5)
C28 0.028(6) 0.039(7) 0.034(6) 0.009(5) 0.005(5) 0.017(5)

loop_
_atom_type_symbol
_atom_type_description
_atom_type_scat_dispersion_real
_atom_type_scat_dispersion_imag
_atom_type_scat_source
C C 0.0033 0.0016 'International Tables Vol C Tables 4.2.6.8 and 6.1.1.4'
H H 0.0000 0.0000 'International Tables Vol C Tables 4.2.6.8 and 6.1.1.4'
Si Si 0.0817 0.0704 'International Tables Vol C Tables 4.2.6.8 and 6.1.1.4'
Sn Sn -0.6537 1.4246 'International Tables Vol C Tables 4.2.6.8 and 6.1.1.4'
I I -0.4742 1.8119 'International Tables Vol C Tables 4.2.6.8 and 6.1.1.4'

loop_
_geom_angle_atom_site_label_1
_geom_angle_atom_site_label_2
_geom_angle_atom_site_label_3
_geom_angle
C1 Sn1 C16 121.2(4)
C1 Sn1 C13 124.6(4)
C16 Sn1 C13 92.7(3)
C1 Sn1 I1 95.0(3)
C16 Sn1 I1 113.1(2)
C13 Sn1 I1 111.0(2)
C19 Si1 C18 108.9(5)
C19 Si1 C17 103.7(5)
C18 Si1 C17 104.3(5)
C19 Si1 C13 109.9(5)
C18 Si1 C13 113.7(5)
C17 Si1 C13 115.7(5)
C21 Si2 C22 104.3(5)
C21 Si2 C20 106.7(5)
C22 Si2 C20 108.0(5)
C21 Si2 C13 109.7(5)
C22 Si2 C13 114.7(4)
C20 Si2 C13 112.9(5)
C25 Si3 C23 107.2(5)
C25 Si3 C24 107.4(5)
C23 Si3 C24 103.9(5)
C25 Si3 C16 113.8(4)
C23 Si3 C16 112.2(4)
C24 Si3 C16 111.7(4)
C26 Si4 C27 109.0(5)
C26 Si4 C28 103.8(5)
C27 Si4 C28 104.1(5)
C26 Si4 C16 113.8(5)
C27 Si4 C16 110.4(4)
C28 Si4 C16 115.1(4)
C2 C1 C6 115.8(9)
C2 C1 Sn1 110.0(7)
C6 C1 Sn1 109.9(7)
C1 C2 C3 116.5(9)
C4 C3 C2 115.2(10)
C3 C4 C5 113.4(11)
C7 C6 C1 114.7(9)
C12 C7 C8 119.2(11)
C12 C7 C6 119.5(10)
C8 C7 C6 121.3(10)
C7 C8 C9 122.0(12)
C10 C9 C8 119.5(13)
C9 C10 C11 119.1(13)
C10 C11 C12 120.3(12)
C7 C12 C11 119.8(12)
C14 C13 Si1 107.8(6)
C14 C13 Si2 111.2(6)
Si1 C13 Si2 110.0(5)
C14 C13 Sn1 98.4(6)
Si1 C13 Sn1 114.3(5)
Si2 C13 Sn1 114.4(4)
C15 C14 C13 113.8(8)
C14 C15 C16 114.9(8)
C15 C16 Si4 110.6(6)
C15 C16 Si3 109.7(6)
Si4 C16 Si3 110.2(5)
C15 C16 Sn1 97.6(6)
Si4 C16 Sn1 114.2(4)
Si3 C16 Sn1 113.9(4)

loop_
_geom_bond_atom_site_label_1
_geom_bond_atom_site_label_2
_geom_bond_distance
I1 Sn1 2.7543(9)
Sn1 C1 2.182(10)
Sn1 C16 2.189(9)
Sn1 C13 2.196(10)
Si1 C19 1.862(10)
Si1 C18 1.873(11)
Si1 C17 1.884(11)
Si1 C13 1.901(10)
Si2 C21 1.854(11)
Si2 C22 1.868(10)
Si2 C20 1.879(10)
Si2 C13 1.904(10)
Si3 C25 1.857(10)
Si3 C23 1.859(11)
Si3 C24 1.872(10)
Si3 C16 1.908(10)
Si4 C26 1.872(10)
Si4 C27 1.876(10)
Si4 C28 1.883(11)
Si4 C16 1.901(9)
C1 C2 1.509(14)
C1 C6 1.546(14)
C2 C3 1.531(15)
C3 C4 1.460(16)
C4 C5 1.544(17)
C6 C7 1.517(15)
C7 C12 1.336(16)
C7 C8 1.344(15)
C8 C9 1.373(16)
C9 C10 1.348(18)
C10 C11 1.361(19)
C11 C12 1.398(18)
C13 C14 1.572(12)
C14 C15 1.557(12)
C15 C16 1.564(12)
